data_7233412
loop_
_publ_author_name
'Owczarzak, Agata'
'Dutkiewicz, Grzegorz'
'Kubicki, Maciej'

_publ_section_title
;
 Charge density distribution in the crystals of
 N-n-butyltetrachlorophthalimide. Atoms-In-Molecules analysis of different
 types of halogen interactions
;
_journal_name_full CrystEngComm
_journal_paper_doi 10.1039/C9CE01120J
_journal_year 2019
_chemical_formula_moiety 'C12 H9 Cl4 N O2'
_chemical_formula_sum 'C12 H9 Cl4 N O2'
_chemical_formula_weight 341.004
_chemical_name_systematic N-n-butyltetrachlorophthalimide
_space_group_IT_number 2
_space_group_name_Hall '-P 1'
_space_group_name_H-M_alt 'P -1'
_symmetry_cell_setting triclinic
_symmetry_space_group_name_Hall '-P 1'
_symmetry_space_group_name_H-M 'P -1'
_atom_sites_solution_hydrogens difmap
_atom_sites_solution_primary direct
_atom_sites_solution_secondary difmap
_audit_creation_method 'MoPro v16                '
_audit_update_record
;
2019-07-18 deposited with the CCDC.    2019-08-21 downloaded from the CCDC.
;
_cell_angle_alpha 103.6423(8)
_cell_angle_beta 98.8523(9)
_cell_angle_gamma 101.4977(9)
_cell_formula_units_Z 2
_cell_length_a 5.19987(6)
_cell_length_b 11.27107(12)
_cell_length_c 12.08308(11)
_cell_measurement_reflns_used 47140
_cell_measurement_temperature 100
_cell_measurement_theta_max 57.5870
_cell_measurement_theta_min 3.5270
_cell_volume 659.199(13)
_computing_cell_refinement 'CrysAlisPro 1.171.39.46 (Rigaku OD, 2018)'
_computing_data_collection 'CrysAlisPro 1.171.39.46 (Rigaku OD, 2018)'
_computing_data_reduction 'CrysAlisPro 1.171.39.46 (Rigaku OD, 2018)'
_computing_molecular_graphics 'Mercury (Macrae et al., 2008)'
_computing_publication_material 'MoPro (J. Appl. Cryst. 2005, 38, 38-54)'
_computing_structure_refinement 'MoPro (J. Appl. Cryst. 2005, 38, 38-54)'
_diffrn_ambient_temperature 100(1)
_diffrn_detector_area_resol_mean 16.1544
_diffrn_measured_fraction_theta_full 0.993
_diffrn_measured_fraction_theta_max 0.993
_diffrn_measurement_device_type 'Xcalibur, Eos'
_diffrn_measurement_method '\w scans'
_diffrn_radiation_monochromator graphite
_diffrn_radiation_source 'fine-focus sealed tube'
_diffrn_radiation_type MoK\a
_diffrn_radiation_wavelength 0.71073
_diffrn_reflns_av_R_equivalents 0.0192
_diffrn_reflns_av_sigmaI/netI 0.0223
_diffrn_reflns_limit_h_max 12
_diffrn_reflns_limit_h_min -12
_diffrn_reflns_limit_k_max 25
_diffrn_reflns_limit_k_min -26
_diffrn_reflns_limit_l_max 28
_diffrn_reflns_limit_l_min 0
_diffrn_reflns_number 110748
_diffrn_reflns_theta_full 57.70
_diffrn_reflns_theta_max 57.70
_diffrn_reflns_theta_min 2.95
_exptl_absorpt_coefficient_mu 0.893
_exptl_absorpt_correction_T_max 0.875
_exptl_absorpt_correction_T_min 0.663
_exptl_absorpt_correction_type analytical
_exptl_absorpt_process_details
;
CrysAlisPro 1.171.39.46 (Rigaku Oxford Diffraction, 2018)
Analytical numeric absorption correction using a multifaceted crystal
model based on expressions derived by R.C. Clark & J.S. Reid.
(Clark, R. C. & Reid, J. S. (1995). Acta Cryst. A51, 887-897)
Empirical absorption correction using spherical harmonics,
 implemented in SCALE3 ABSPACK scaling algorithm.
;
_exptl_crystal_colour colourless
_exptl_crystal_density_diffrn 1.719
_exptl_crystal_density_method 'not measured'
_exptl_crystal_description block
_exptl_crystal_F_000 344
_exptl_crystal_size_max 0.568
_exptl_crystal_size_mid 0.318
_exptl_crystal_size_min 0.160
_refine_ls_extinction_coef 0.07166
_refine_ls_extinction_method 'Isotropic Gaussian'
_refine_ls_goodness_of_fit_ref 0.926
_refine_ls_hydrogen_treatment refall
_refine_ls_matrix_type full
_refine_ls_number_parameters 627
_refine_ls_number_reflns 16010
_refine_ls_number_restraints 336
_refine_ls_restrained_S_all 0.627
_refine_ls_R_factor_all 0.0131
_refine_ls_R_factor_gt 0.0131
_refine_ls_shift/su_max 0.008
_refine_ls_shift/su_mean 0.000
_refine_ls_structure_factor_coef F
_refine_ls_weighting_scheme sigma
_refine_ls_wR_factor_gt 0.0160
_refine_ls_wR_factor_ref 0.0160
_reflns_d_resolution_high 0.4204
_reflns_number_gt 16002
_reflns_number_total 16010
_reflns_threshold_expression >2.0sigma(I)
_cod_data_source_file c9ce01120j2.cif
_cod_data_source_block I
_cod_original_cell_volume 659.199(12)
_cod_database_code 7233412

loop_
_space_group_symop_operation_xyz
'x, y, z'
'-x, -y, -z'

loop_
_symmetry_equiv_pos_as_xyz
'x, y, z'
'-x, -y, -z'

loop_
_atom_site_type_symbol
_atom_site_label
_atom_site_fract_x
_atom_site_fract_y
_atom_site_fract_z
_atom_site_U_iso_or_equiv
_atom_site_adp_type
_atom_site_occupancy
_atom_site_calc_flag
_atom_site_refinement_flags_posn
Cl CL7 0.732712(8) 0.495776(4) 0.371973(4) 0.013124(6) Uani 1 d .
Cl CL4 0.015820(8) 0.882387(4) 0.376639(4) 0.013876(6) Uani 1 d .
Cl CL5 -0.050400(10) 0.663766(5) 0.153141(4) 0.017910(8) Uani 1 d .
Cl CL6 0.297023(11) 0.470596(5) 0.149925(4) 0.019928(9) Uani 1 d .
O O9 0.90392(4) 0.680677(18) 0.624414(16) 0.01625(2) Uani 1 d .
O O2 0.35901(4) 0.953226(18) 0.633478(17) 0.01698(3) Uani 1 d .
N N1 0.65611(3) 0.829528(15) 0.657343(13) 0.01264(2) Uani 1 d .
C C6 0.34343(3) 0.591217(16) 0.273018(13) 0.01278(2) Uani 1 d .
C C3 0.39467(3) 0.782019(14) 0.473383(13) 0.010935(19) Uani 1 d .
C C5 0.18585(3) 0.679065(16) 0.274126(14) 0.01258(2) Uani 1 d .
C C8 0.55486(3) 0.696398(14) 0.471634(13) 0.01077(2) Uani 1 d .
C C4 0.21158(3) 0.776844(15) 0.375311(13) 0.01152(2) Uani 1 d .
C C9 0.73043(3) 0.728790(15) 0.590145(13) 0.01156(2) Uani 1 d .
C C7 0.53438(3) 0.600364(14) 0.372765(13) 0.01137(2) Uani 1 d .
C C2 0.45689(3) 0.867862(15) 0.594222(14) 0.01207(2) Uani 1 d .
C C10 0.75962(4) 0.881568(19) 0.782340(15) 0.01432(2) Uani 1 d .
H H10A 0.8128(13) 0.98408(18) 0.8019(5) 0.0337(17) Uani 1 d D
H H10B 0.9446(7) 0.8521(6) 0.8032(5) 0.035(2) Uani 1 d D
C C11 0.55742(4) 0.836078(17) 0.851883(14) 0.01423(2) Uani 1 d .
H H11A 0.3880(8) 0.8786(5) 0.8388(5) 0.0352(17) Uani 1 d D
H H11B 0.4806(13) 0.73420(19) 0.8181(5) 0.0364(18) Uani 1 d D
C C12 0.67995(4) 0.86793(2) 0.981476(16) 0.01607(3) Uani 1 d .
H H12A 0.7507(13) 0.96995(19) 1.0167(5) 0.0370(19) Uani 1 d D
H H12B 0.8558(8) 0.8292(6) 0.9916(6) 0.040(2) Uani 1 d D
C C13 0.48216(5) 0.81679(3) 1.04992(2) 0.02144(4) Uani 1 d .
H H13A 0.4153(15) 0.71572(18) 1.0191(6) 0.046(2) Uani 1 d D
H H13B 0.3034(8) 0.8508(6) 1.0377(7) 0.048(2) Uani 1 d D
H H13C 0.5661(14) 0.8416(7) 1.1419(2) 0.046(2) Uani 1 d D

loop_
_atom_site_aniso_label
_atom_site_aniso_U_11
_atom_site_aniso_U_22
_atom_site_aniso_U_33
_atom_site_aniso_U_12
_atom_site_aniso_U_13
_atom_site_aniso_U_23
CL7 0.014425(13) 0.010916(12) 0.015632(13) 0.005703(10) 0.004626(10) 0.003585(9)
CL4 0.012866(13) 0.014215(14) 0.017441(14) 0.006522(10) 0.003242(10) 0.007141(11)
CL5 0.017229(16) 0.02407(2) 0.012590(13) 0.006763(14) -0.000206(11) 0.006074(12)
CL6 0.02417(2) 0.018752(18) 0.013596(14) 0.007628(15) 0.000742(13) -0.001653(12)
O9 0.01563(5) 0.01789(6) 0.01626(5) 0.00970(5) 0.00040(4) 0.00387(4)
O2 0.01854(6) 0.01515(5) 0.01734(5) 0.00988(5) 0.00219(5) 0.00083(4)
N1 0.01281(4) 0.01314(5) 0.01149(4) 0.00564(4) 0.00092(3) 0.00149(3)
C6 0.01427(5) 0.01278(5) 0.01123(4) 0.00440(4) 0.00226(4) 0.00259(4)
C3 0.01141(4) 0.01070(4) 0.01152(4) 0.00456(3) 0.00198(3) 0.00336(3)
C5 0.01302(5) 0.01416(5) 0.01133(4) 0.00445(4) 0.00190(4) 0.00446(4)
C8 0.01164(4) 0.01042(4) 0.01113(4) 0.00457(3) 0.00234(3) 0.00308(3)
C4 0.01158(4) 0.01199(5) 0.01240(4) 0.00452(4) 0.00228(3) 0.00484(4)
C9 0.01133(4) 0.01191(5) 0.01220(4) 0.00509(4) 0.00180(3) 0.00330(3)
C7 0.01263(4) 0.01052(4) 0.01173(4) 0.00430(4) 0.00301(3) 0.00301(3)
C2 0.01232(4) 0.01118(4) 0.01296(4) 0.00525(4) 0.00208(3) 0.00220(4)
C10 0.01233(5) 0.01624(6) 0.01236(5) 0.00309(5) 0.00103(4) 0.00144(4)
H10A 0.034(3) 0.041(5) 0.021(3) 0.002(3) 0.004(2) 0.005(3)
H10B 0.038(4) 0.039(4) 0.026(3) 0.005(3) 0.007(3) 0.011(3)
C11 0.01294(5) 0.01548(6) 0.01324(5) 0.00358(4) 0.00129(4) 0.00287(4)
H11A 0.031(4) 0.047(4) 0.027(3) 0.007(3) 0.005(2) 0.012(3)
H11B 0.038(4) 0.037(4) 0.032(3) 0.005(3) 0.004(3) 0.010(3)
C12 0.01465(5) 0.02042(7) 0.01359(5) 0.00565(5) 0.00172(4) 0.00521(5)
H12A 0.042(4) 0.040(5) 0.030(3) 0.008(3) 0.008(3) 0.011(3)
H12B 0.039(4) 0.049(4) 0.037(4) 0.014(3) 0.009(3) 0.021(3)
C13 0.02097(7) 0.02860(10) 0.02100(7) 0.01044(7) 0.00805(6) 0.01269(7)
H13A 0.052(5) 0.046(5) 0.049(5) 0.014(4) 0.021(4) 0.021(4)
H13B 0.040(5) 0.057(5) 0.055(5) 0.012(4) 0.020(3) 0.024(4)
H13C 0.056(5) 0.061(5) 0.033(4) 0.026(4) 0.017(3) 0.021(4)

loop_
_atom_type_symbol
_atom_type_description
_atom_type_scat_dispersion_real
_atom_type_scat_dispersion_imag
_atom_type_scat_source
C C 0.0033 0.0016 'Clementi & Roetti 1974. Atomic Data & Nuclear Data Tables. 14, 177'
H H 0.0000 0.0000 'Clementi & Roetti 1974. Atomic Data & Nuclear Data Tables. 14, 177'
N N 0.0061 0.0033 'Clementi & Roetti 1974. Atomic Data & Nuclear Data Tables. 14, 177'
O O 0.0106 0.0060 'Clementi & Roetti 1974. Atomic Data & Nuclear Data Tables. 14, 177'
Cl Cl 0.1484 0.1585 'Clementi & Roetti 1974. Atomic Data & Nuclear Data Tables. 14, 177'

loop_
_geom_angle_atom_site_label_1
_geom_angle_atom_site_label_2
_geom_angle_atom_site_label_3
_geom_angle
C2 N1 C9 112.664(12)
C2 N1 C10 123.786(13)
C9 N1 C10 123.348(13)
CL6 C6 C5 119.380(11)
CL6 C6 C7 120.007(11)
C5 C6 C7 120.600(12)
C4 C3 C2 130.538(12)
C4 C3 C8 121.484(12)
C2 C3 C8 107.956(11)
CL5 C5 C6 119.746(10)
CL5 C5 C4 119.270(11)
C6 C5 C4 120.929(13)
C7 C8 C9 130.314(12)
C7 C8 C3 121.787(12)
C9 C8 C3 107.890(11)
CL4 C4 C5 120.692(10)
CL4 C4 C3 121.706(10)
C5 C4 C3 117.581(13)
O9 C9 N1 125.146(14)
O9 C9 C8 129.127(13)
N1 C9 C8 105.727(12)
CL7 C7 C6 121.178(10)
CL7 C7 C8 121.246(10)
C6 C7 C8 117.575(12)
O2 C2 N1 124.984(14)
O2 C2 C3 129.303(14)
N1 C2 C3 105.710(12)
N1 C10 C11 111.668(13)
N1 C10 H10A 108.3(3)
N1 C10 H10B 107.1(3)
C11 C10 H10A 111.5(3)
C11 C10 H10B 110.6(3)
H10A C10 H10B 107.5(5)
C10 C11 C12 112.501(14)
C10 C11 H11B 109.2(3)
C10 C11 H11A 108.6(3)
C12 C11 H11B 108.8(3)
C12 C11 H11A 110.0(3)
H11B C11 H11A 107.6(5)
C11 C12 C13 112.496(15)
C11 C12 H12A 109.3(3)
C11 C12 H12B 108.5(3)
C13 C12 H12A 109.6(3)
C13 C12 H12B 109.9(3)
H12A C12 H12B 107.0(5)
C12 C13 H13A 111.1(4)
C12 C13 H13B 110.9(4)
C12 C13 H13C 112.7(4)
H13A C13 H13B 105.5(6)
H13A C13 H13C 108.0(6)
H13B C13 H13C 108.4(6)

loop_
_geom_bond_atom_site_label_1
_geom_bond_atom_site_label_2
_geom_bond_distance
CL7 C7 1.71337(15)
CL4 C4 1.71184(15)
CL5 C5 1.70877(16)
CL6 C6 1.70987(17)
O9 C9 1.2105(2)
O2 C2 1.2100(2)
N1 C2 1.3901(2)
N1 C9 1.3908(2)
N1 C10 1.4564(2)
C6 C5 1.4045(2)
C6 C7 1.4077(2)
C3 C4 1.3828(2)
C3 C2 1.4954(2)
C3 C8 1.3935(2)
C5 C4 1.4080(2)
C8 C7 1.3838(2)
C8 C9 1.4952(2)
C10 C11 1.5280(3)
C10 H10A 1.0913(18)
C10 H10B 1.0914(18)
C11 C12 1.5243(2)
C11 H11B 1.0911(18)
C11 H11A 1.0922(18)
C12 C13 1.5246(3)
C12 H12A 1.0913(18)
C12 H12B 1.0918(18)
C13 H13A 1.0767(18)
C13 H13B 1.0768(19)
C13 H13C 1.0769(18)

loop_
_geom_hbond_atom_site_label_D
_geom_hbond_atom_site_label_H
_geom_hbond_atom_site_label_A
_geom_hbond_distance_DH
_geom_hbond_distance_HA
_geom_hbond_distance_DA
_geom_hbond_angle_DHA
_geom_hbond_site_symmetry_A
C10 H10B O9 1.0914(18) 2.485(6) 2.9002(2) 101.1(3) 1

loop_
_geom_torsion_atom_site_label_1
_geom_torsion_atom_site_label_2
_geom_torsion_atom_site_label_3
_geom_torsion_atom_site_label_4
_geom_torsion
CL7 C7 C6 CL6 2.554(13)
CL7 C7 C6 C5 -178.725(3)
CL7 C7 C8 C9 -1.197(15)
CL7 C7 C8 C3 -179.9720(9)
CL4 C4 C5 CL5 -1.851(13)
CL4 C4 C5 C6 -179.1448(16)
CL4 C4 C3 C2 2.391(15)
CL4 C4 C3 C8 -179.5590(8)
CL5 C5 C6 CL6 0.339(14)
CL5 C5 C6 C7 -178.391(3)
CL5 C5 C4 C3 176.520(6)
CL6 C6 C5 C4 177.620(5)
CL6 C6 C7 C8 -177.056(6)
O9 C9 N1 C2 178.07(2)
O9 C9 N1 C10 -6.93(2)
O9 C9 C8 C7 3.71(2)
O9 C9 C8 C3 -177.37(3)
O2 C2 N1 C9 179.84(2)
O2 C2 N1 C10 4.87(2)
O2 C2 C3 C4 -0.02(2)
O2 C2 C3 C8 -178.26(3)
N1 C2 C3 C4 179.40(2)
N1 C2 C3 C8 1.15(2)
N1 C9 C8 C7 -176.56(2)
N1 C9 C8 C3 2.35(2)
N1 C10 C11 C12 168.78(14)
N1 C10 C11 H11B 47.9(7)
N1 C10 C11 H11A -69.2(6)
C6 C5 C4 C3 -0.77(2)
C6 C7 C8 C9 178.41(2)
C6 C7 C8 C3 -0.37(2)
C3 C2 N1 C9 0.40(2)
C3 C2 N1 C10 -174.58(2)
C5 C6 C7 C8 1.67(2)
C5 C4 C3 C2 -175.96(2)
C5 C4 C3 C8 2.09(2)
C8 C9 N1 C2 -1.67(2)
C8 C9 N1 C10 173.33(2)
C4 C5 C6 C7 -1.11(2)
C4 C3 C8 C7 -1.55(2)
C4 C3 C8 C9 179.42(2)
C9 N1 C10 C11 -101.47(3)
C9 N1 C10 H10A 135.3(7)
C9 N1 C10 H10B 19.8(7)
C9 C8 C3 C2 -2.14(2)
C7 C8 C3 C2 176.89(2)
C2 N1 C10 C11 72.98(3)
C2 N1 C10 H10A -50.2(7)
C2 N1 C10 H10B -165.8(8)
C10 C11 C12 C13 -177.12(3)
C10 C11 C12 H12A 60.9(7)
C10 C11 C12 H12B -55.3(7)
H10A C10 C11 C12 -69.9(6)
H10A C10 C11 H11B 169.(2)
H10A C10 C11 H11A 52.2(10)
H10B C10 C11 C12 49.6(7)
H10B C10 C11 H11B -71.3(10)
H10B C10 C11 H11A 171.7(9)
C11 C12 C13 H13A 60.5(8)
C11 C12 C13 H13B -56.5(8)
C11 C12 C13 H13C -178.17(9)
H11A C11 C12 C13 61.6(6)
H11A C11 C12 H12A -60.3(10)
H11A C11 C12 H12B -176.6(9)
H11B C11 C12 C13 -56.0(7)
H11B C11 C12 H12A -178.(1)
H11B C11 C12 H12B 65.8(10)
H12A C12 C13 H13A -177.7(10)
H12A C12 C13 H13B 65.(1)
H12A C12 C13 H13C -56.(1)
H12B C12 C13 H13A -60.(1)
H12B C12 C13 H13B -177.5(10)
H12B C12 C13 H13C 61.(1)
